data_4088290
loop_
_publ_author_name
'Leopold, Hendrik'
'Tronnier, Alexander'
'Wagenblast, Gerhard'
'M\"unster, Ingo'
'Strassner, Thomas'

_publ_section_title
;
 Photoluminescence of a New Material: Cyclometalated C&#x2227;C*
 Thiazole-2-ylidene Platinum(II) Complexes
;
_journal_issue 7
_journal_name_full Organometallics
_journal_page_first 959
_journal_paper_doi 10.1021/acs.organomet.5b00991
_journal_volume 35
_journal_year 2016
_chemical_compound_source 'see text'
_chemical_formula_moiety 'C11 H10 Br N S2'
_chemical_formula_sum 'C11 H10 Br N S2'
_chemical_formula_weight 300.24
_chemical_melting_point 403
_space_group_IT_number 19
_space_group_name_Hall 'P 2ac 2ab'
_space_group_name_H-M_alt 'P 21 21 21'
_symmetry_cell_setting orthorhombic
_symmetry_Int_Tables_number 19
_symmetry_space_group_name_Hall 'P 2ac 2ab'
_symmetry_space_group_name_H-M 'P 21 21 21'
_atom_sites_solution_hydrogens geom
_atom_sites_solution_primary direct
_atom_sites_solution_secondary difmap
_cell_angle_alpha 90
_cell_angle_beta 90
_cell_angle_gamma 90
_cell_formula_units_Z 4
_cell_length_a 6.2980(12)
_cell_length_b 8.2180(11)
_cell_length_c 23.779(5)
_cell_measurement_reflns_used 647
_cell_measurement_temperature 198
_cell_measurement_theta_max 26.403
_cell_measurement_theta_min 2.622
_cell_volume 1230.7(4)
_computing_cell_refinement 'Dirax/lsq (Duisenberg, 1992)'
_computing_data_collection 'Collect (Nonius BV, 1999)'
_computing_data_reduction 'EvalCCD (Duisenberg et al., 2003)'
_computing_molecular_graphics
; 
'PLATON (Spek, 2011), ORTEP (Farrugia, L. J. 1997),
MERCURY (van de Streek, J. 2006)'
;
_computing_publication_material 'PLATON (Spek, 2011), enCIFer (Allen, 2004)'
_computing_structure_refinement 'SHELXL2013 (Sheldrick, 2013), SHELXLE (Huebschle, 2011)'
_computing_structure_solution 'SIR92 (Altomare et al., 1994)'
_diffrn_ambient_temperature 198
_diffrn_detector 'CCD plate'
_diffrn_detector_area_resol_mean 9
_diffrn_measured_fraction_theta_full 0.985
_diffrn_measured_fraction_theta_max 0.965
_diffrn_measurement_device '95mm CCD camera on \k-goniostat'
_diffrn_measurement_device_type 'Bruker KappaCCD'
_diffrn_measurement_method 'phi- and omega-rotation'
_diffrn_radiation_monochromator graphite
_diffrn_radiation_probe x-ray
_diffrn_radiation_source 'fine-focus sealed tube'
_diffrn_radiation_type MoK\a
_diffrn_radiation_wavelength 0.71073
_diffrn_reflns_av_R_equivalents 0.0421
_diffrn_reflns_limit_h_max 7
_diffrn_reflns_limit_h_min -7
_diffrn_reflns_limit_k_max 10
_diffrn_reflns_limit_k_min -10
_diffrn_reflns_limit_l_max 29
_diffrn_reflns_limit_l_min -29
_diffrn_reflns_number 14543
_diffrn_reflns_reduction_process
;
;
_diffrn_reflns_theta_full 25.24
_diffrn_reflns_theta_max 26.40
_diffrn_reflns_theta_min 2.62
_exptl_absorpt_coefficient_mu 3.646
_exptl_absorpt_correction_T_max 0.3370
_exptl_absorpt_correction_T_min 0.1780
_exptl_absorpt_correction_type multi-scan
_exptl_absorpt_process_details 'SADABS 2.10.(Sheldrick,Bruker AXS Inc.,2002)'
_exptl_crystal_colour colorless
_exptl_crystal_density_diffrn 1.620
_exptl_crystal_density_method 'Not Measured'
_exptl_crystal_description fragment
_exptl_crystal_F_000 600
_exptl_crystal_size_max 0.607
_exptl_crystal_size_mid 0.600
_exptl_crystal_size_min 0.586
_refine_diff_density_max 1.128
_refine_diff_density_min -1.779
_refine_diff_density_rms 0.219
_refine_ls_abs_structure_details 'Flack H.D. (1983), Acta Cryst. A39, 876-881'
_refine_ls_abs_structure_Flack -0.014(7)
_refine_ls_extinction_method none
_refine_ls_goodness_of_fit_ref 1.369
_refine_ls_hydrogen_treatment constr
_refine_ls_matrix_type full
_refine_ls_number_parameters 138
_refine_ls_number_reflns 2324
_refine_ls_number_restraints 0
_refine_ls_restrained_S_all 1.369
_refine_ls_R_factor_all 0.1383
_refine_ls_R_factor_gt 0.0464
_refine_ls_shift/su_max 0.000
_refine_ls_shift/su_mean 0.000
_refine_ls_structure_factor_coef Fsqd
_refine_ls_weighting_details 'W=1/[\S^2^(FO^2^)+(0.0231P)^2^+3.7642P] WHERE P=(FO^2^+2FC^2^)/3'
_refine_ls_weighting_scheme calc
_refine_ls_wR_factor_gt 0.0876
_refine_ls_wR_factor_ref 0.1179
_reflns_number_gt 1511
_reflns_number_total 2324
_reflns_threshold_expression I>2\s(I)
_cod_data_source_file om5b00991_si_002.cif
_cod_data_source_block compound_9
_cod_depositor_comments
;
The following automatic conversions were performed:

data item '_symmetry_cell_setting' value 'Orthorhombic' was changed
to 'orthorhombic' in accordance with the
/home/saulius/struct/COD-crude-data/automatic-downloads/DataCite-retrospective/ACS/depositions/lib/dictionaries/cif_core.dic
dictionary named 'cif_core.dic' version 2.4.2 last updated on
2011-04-26.

Automatic conversion script
Id: cif_fix_values 6909 2019-04-08 15:41:33Z antanas 
;
_cod_database_code 4088290

loop_
_symmetry_equiv_pos_site_id
_symmetry_equiv_pos_as_xyz
1 x,y,z
2 1/2-x,-y,1/2+z
3 1/2+x,1/2-y,-z
4 -x,1/2+y,1/2-z

loop_
_atom_site_aniso_label
_atom_site_aniso_U_11
_atom_site_aniso_U_22
_atom_site_aniso_U_33
_atom_site_aniso_U_23
_atom_site_aniso_U_13
_atom_site_aniso_U_12
Br1 0.0439(7) 0.0507(7) 0.0376(6) -0.0032(6) -0.0177(6) -0.0073(6)
S1 0.0383(16) 0.0284(16) 0.0365(15) 0.0034(13) 0.0039(13) 0.0019(15)
S2 0.0256(15) 0.0352(16) 0.0281(14) 0.0025(13) -0.0053(11) 0.0017(13)
N1 0.022(5) 0.027(5) 0.018(4) 0.004(4) 0.000(3) 0.003(4)
C1 0.022(5) 0.023(6) 0.019(4) 0.009(4) 0.007(4) -0.001(5)
C2 0.021(6) 0.021(6) 0.036(6) 0.007(5) -0.004(5) -0.001(5)
C3 0.044(7) 0.026(7) 0.036(6) -0.004(5) -0.010(6) -0.003(6)
C4 0.023(6) 0.024(6) 0.027(5) -0.003(5) 0.001(4) -0.001(5)
C5 0.036(7) 0.026(6) 0.046(6) -0.007(5) -0.012(5) 0.008(5)
C6 0.025(6) 0.026(6) 0.021(5) 0.004(4) 0.001(5) 0.006(5)
C7 0.029(6) 0.039(6) 0.026(5) 0.013(6) -0.003(5) -0.009(7)
C8 0.020(5) 0.042(7) 0.038(6) 0.004(6) 0.003(5) -0.008(5)
C9 0.029(6) 0.031(6) 0.033(6) -0.002(5) -0.008(5) -0.002(5)
C10 0.038(7) 0.032(6) 0.025(5) 0.007(5) -0.005(5) -0.009(5)
C11 0.026(6) 0.035(6) 0.033(5) 0.004(5) -0.001(5) -0.010(5)

loop_
_atom_site_label
_atom_site_type_symbol
_atom_site_thermal_displace_type
_atom_site_fract_x
_atom_site_fract_y
_atom_site_fract_z
_atom_site_occupancy
_atom_site_U_iso_or_equiv
_atom_site_calc_flag
Br1 Br Uani 0.96926(18) 0.35517(15) 0.81192(5) 1.000 0.0441(4) d
S1 S Uani 0.2585(5) 0.5162(3) 0.60111(11) 1.000 0.0344(9) d
S2 S Uani 0.1441(4) 0.2240(3) 0.53193(11) 1.000 0.0296(9) d
N1 N Uani 0.4253(12) 0.2113(9) 0.6064(3) 1.000 0.022(3) d
C1 C Uani 0.2892(14) 0.3218(11) 0.5834(4) 1.000 0.021(3) d
C2 C Uani 0.2756(15) 0.0404(11) 0.5416(4) 1.000 0.026(3) d
C3 C Uani 0.2295(18) -0.1026(12) 0.5038(4) 1.000 0.035(4) d
C4 C Uani 0.4213(16) 0.0535(12) 0.5824(4) 1.000 0.025(3) d
C5 C Uani 0.5786(17) -0.0711(12) 0.6014(5) 1.000 0.036(4) d
C6 C Uani 0.5536(16) 0.2504(11) 0.6556(4) 1.000 0.024(3) d
C7 C Uani 0.7365(16) 0.3408(13) 0.6498(4) 1.000 0.031(3) d
C8 C Uani 0.8585(15) 0.3712(13) 0.6966(4) 1.000 0.033(3) d
C9 C Uani 0.7977(16) 0.3103(13) 0.7475(4) 1.000 0.031(3) d
C10 C Uani 0.6165(17) 0.2195(13) 0.7545(4) 1.000 0.032(3) d
C11 C Uani 0.4917(16) 0.1918(12) 0.7075(4) 1.000 0.031(3) d
H3A H Uiso 0.33570 -0.10710 0.47380 1.000 0.0530 c
H3B H Uiso 0.08780 -0.09030 0.48740 1.000 0.0530 c
H3C H Uiso 0.23520 -0.20330 0.52590 1.000 0.0530 c
H5A H Uiso 0.54510 -0.17610 0.58410 1.000 0.0530 c
H5B H Uiso 0.57230 -0.08150 0.64240 1.000 0.0530 c
H5C H Uiso 0.72170 -0.03720 0.59020 1.000 0.0530 c
H7 H Uiso 0.77780 0.38140 0.61400 1.000 0.0380 c
H8 H Uiso 0.98430 0.43430 0.69350 1.000 0.0400 c
H10 H Uiso 0.57810 0.17720 0.79020 1.000 0.0380 c
H11 H Uiso 0.36300 0.13230 0.71090 1.000 0.0380 c

loop_
_atom_type_symbol
_atom_type_description
_atom_type_scat_dispersion_real
_atom_type_scat_dispersion_imag
_atom_type_scat_source
C C 0.0033 0.0016 ' International Tables Vol C Tables 4.2.6.8 and 6.1.1.4'
H H 0.0000 0.0000 ' International Tables Vol C Tables 4.2.6.8 and 6.1.1.4'
Br Br -0.2901 2.4595 ' International Tables Vol C Tables 4.2.6.8 and 6.1.1.4'
N N 0.0061 0.0033 ' International Tables Vol C Tables 4.2.6.8 and 6.1.1.4'
S S 0.1246 0.1234 ' International Tables Vol C Tables 4.2.6.8 and 6.1.1.4'

loop_
_geom_angle_atom_site_label_1
_geom_angle_atom_site_label_2
_geom_angle_atom_site_label_3
_geom_angle
_geom_angle_publ_flag
C1 S2 C2 93.3(4) yes
C1 N1 C4 115.9(8) yes
C1 N1 C6 121.6(7) yes
C4 N1 C6 122.3(7) yes
S1 C1 S2 124.4(6) yes
S1 C1 N1 127.7(7) yes
S2 C1 N1 107.9(6) yes
S2 C2 C3 120.4(7) yes
S2 C2 C4 110.7(7) yes
C3 C2 C4 128.8(9) no
N1 C4 C2 112.2(8) yes
N1 C4 C5 119.6(8) yes
C2 C4 C5 128.2(9) no
N1 C6 C7 120.1(8) yes
N1 C6 C11 118.9(8) yes
C7 C6 C11 120.9(9) no
C6 C7 C8 119.0(9) no
C7 C8 C9 119.6(9) no
Br1 C9 C8 118.8(8) yes
Br1 C9 C10 118.5(7) yes
C8 C9 C10 122.7(9) no
C9 C10 C11 117.6(9) no
C6 C11 C10 120.2(9) no
C2 C3 H3A 109.00 no
C2 C3 H3B 109.00 no
C2 C3 H3C 109.00 no
H3A C3 H3B 110.00 no
H3A C3 H3C 109.00 no
H3B C3 H3C 110.00 no
C4 C5 H5A 110.00 no
C4 C5 H5B 109.00 no
C4 C5 H5C 109.00 no
H5A C5 H5B 109.00 no
H5A C5 H5C 110.00 no
H5B C5 H5C 109.00 no
C6 C7 H7 121.00 no
C8 C7 H7 121.00 no
C7 C8 H8 120.00 no
C9 C8 H8 120.00 no
C9 C10 H10 121.00 no
C11 C10 H10 121.00 no
C6 C11 H11 120.00 no
C10 C11 H11 120.00 no

loop_
_geom_bond_atom_site_label_1
_geom_bond_atom_site_label_2
_geom_bond_distance
_geom_bond_publ_flag
Br1 C9 1.911(10) yes
S1 C1 1.663(9) yes
S2 C1 1.726(10) yes
S2 C2 1.737(9) yes
N1 C1 1.363(12) yes
N1 C4 1.417(12) yes
N1 C6 1.458(12) yes
C2 C3 1.508(13) no
C2 C4 1.340(14) no
C4 C5 1.495(14) no
C6 C7 1.378(14) no
C6 C11 1.381(14) no
C7 C8 1.375(14) no
C8 C9 1.365(14) no
C9 C10 1.374(15) no
C10 C11 1.385(14) no
C3 H3A 0.9800 no
C3 H3B 0.9800 no
C3 H3C 0.9800 no
C5 H5A 0.9800 no
C5 H5B 0.9800 no
C5 H5C 0.9800 no
C7 H7 0.9500 no
C8 H8 0.9500 no
C10 H10 0.9500 no
C11 H11 0.9500 no

loop_
_geom_hbond_atom_site_label_D
_geom_hbond_atom_site_label_H
_geom_hbond_atom_site_label_A
_geom_hbond_distance_DH
_geom_hbond_distance_HA
_geom_hbond_distance_DA
_geom_hbond_angle_DHA
_geom_hbond_site_symmetry_A
_geom_hbond_publ_flag
C8 H8 S1 0.9500 2.8700 3.595(10) 134.00 1_655 yes

loop_
_geom_torsion_atom_site_label_1
_geom_torsion_atom_site_label_2
_geom_torsion_atom_site_label_3
_geom_torsion_atom_site_label_4
_geom_torsion
_geom_torsion_publ_flag
C2 S2 C1 S1 179.6(7) no
C2 S2 C1 N1 -1.6(7) no
C1 S2 C2 C3 -175.5(8) no
C1 S2 C2 C4 0.5(8) no
C4 N1 C1 S1 -178.9(7) no
C4 N1 C1 S2 2.3(10) no
C6 N1 C1 S1 6.0(13) no
C6 N1 C1 S2 -172.8(7) no
C1 N1 C4 C2 -2.1(12) no
C1 N1 C4 C5 174.5(9) no
C6 N1 C4 C2 173.1(8) no
C6 N1 C4 C5 -10.4(13) no
C1 N1 C6 C7 -79.3(12) no
C1 N1 C6 C11 102.4(10) no
C4 N1 C6 C7 105.9(11) no
C4 N1 C6 C11 -72.5(12) no
S2 C2 C4 N1 0.7(11) no
S2 C2 C4 C5 -175.5(9) no
C3 C2 C4 N1 176.3(9) no
C3 C2 C4 C5 0.1(18) no
N1 C6 C7 C8 -177.8(9) no
C11 C6 C7 C8 0.5(15) no
N1 C6 C11 C10 176.5(9) no
C7 C6 C11 C10 -1.8(15) no
C6 C7 C8 C9 0.7(15) no
C7 C8 C9 Br1 -179.7(8) no
C7 C8 C9 C10 -0.5(16) no
Br1 C9 C10 C11 178.4(8) no
C8 C9 C10 C11 -0.8(16) no
C9 C10 C11 C6 1.9(15) no
